data_2226240
loop_
_publ_author_name
'Win, Yip Foo'
'Teoh, Siang Guan'
'Vikneswaran, M. R.'
'Goh, Jia Hao'
'Fun, Hoong-Kun'

_publ_section_title
;
 Poly[[aquadi-\m~3~-malonato-hexaphenylditin(IV)] acetone solvate]
;
_journal_coeditor_code NG2776
_journal_issue 6
_journal_name_full 'Acta Crystallographica Section E'
_journal_page_first m695
_journal_page_last m696
_journal_paper_doi 10.1107/S1600536810018398
_journal_volume 66
_journal_year 2010
_chemical_formula_iupac '[Sn2 (C6 H5)6 (C3 H2 O4) (H2 O)] , C3 H6 O'
_chemical_formula_moiety 'C39 H34 O5 Sn2, C3 H6 O'
_chemical_formula_sum 'C42 H40 O6 Sn2'
_chemical_formula_weight 878.12
_chemical_name_systematic
;
Poly[[aquadi-\m~3~-malonato-hexaphenylditin(IV)] acetone solvate]
;
_space_group_IT_number 82
_symmetry_cell_setting tetragonal
_symmetry_space_group_name_Hall 'I -4'
_symmetry_space_group_name_H-M 'I -4'
_atom_sites_solution_hydrogens geom
_atom_sites_solution_primary direct
_atom_sites_solution_secondary difmap
_audit_creation_method SHELXL-97
_cell_angle_alpha 90.00
_cell_angle_beta 90.00
_cell_angle_gamma 90.00
_cell_formula_units_Z 8
_cell_length_a 23.604(3)
_cell_length_b 23.604(3)
_cell_length_c 13.8458(18)
_cell_measurement_reflns_used 9959
_cell_measurement_temperature 100.00(10)
_cell_measurement_theta_max 29.21
_cell_measurement_theta_min 2.42
_cell_volume 7714.2(17)
_computing_cell_refinement 'SAINT (Bruker, 2009)'
_computing_data_collection 'APEX2 (Bruker, 2009)'
_computing_data_reduction 'SAINT (Bruker, 2009)'
_computing_molecular_graphics 'SHELXTL (Sheldrick, 2008)'
_computing_publication_material
;
SHELXTL (Sheldrick, 2008) and PLATON (Spek, 2009)
;
_computing_structure_refinement 'SHELXTL (Sheldrick, 2008)'
_computing_structure_solution 'SHELXTL (Sheldrick, 2008)'
_diffrn_ambient_temperature 100.00(10)
_diffrn_measured_fraction_theta_full 1.000
_diffrn_measured_fraction_theta_max 1.000
_diffrn_measurement_device_type
;
Bruker APEXII DUO CCD area-detector diffractometer
;
_diffrn_measurement_method '\f and \w scans'
_diffrn_radiation_monochromator graphite
_diffrn_radiation_source 'fine-focus sealed tube'
_diffrn_radiation_type MoK\a
_diffrn_radiation_wavelength 0.71073
_diffrn_reflns_av_R_equivalents 0.0990
_diffrn_reflns_av_sigmaI/netI 0.0514
_diffrn_reflns_limit_h_max 30
_diffrn_reflns_limit_h_min -30
_diffrn_reflns_limit_k_max 30
_diffrn_reflns_limit_k_min -30
_diffrn_reflns_limit_l_max 17
_diffrn_reflns_limit_l_min -17
_diffrn_reflns_number 68157
_diffrn_reflns_theta_full 27.50
_diffrn_reflns_theta_max 27.50
_diffrn_reflns_theta_min 1.71
_diffrn_standards_number 0
_exptl_absorpt_coefficient_mu 1.340
_exptl_absorpt_correction_T_max 0.9533
_exptl_absorpt_correction_T_min 0.7543
_exptl_absorpt_correction_type multi-scan
_exptl_absorpt_process_details '(<i>SADABS</i>; Bruker, 2009)'
_exptl_crystal_colour colourless
_exptl_crystal_density_diffrn 1.512
_exptl_crystal_density_method 'not measured'
_exptl_crystal_description plate
_exptl_crystal_F_000 3520
_exptl_crystal_size_max 0.223
_exptl_crystal_size_mid 0.128
_exptl_crystal_size_min 0.036
_refine_diff_density_max 0.971
_refine_diff_density_min -1.067
_refine_ls_abs_structure_details 'Flack (1983); 4262 Friedel pairs'
_refine_ls_abs_structure_Flack 0.04(3)
_refine_ls_extinction_method none
_refine_ls_goodness_of_fit_ref 1.168
_refine_ls_hydrogen_treatment constr
_refine_ls_matrix_type full
_refine_ls_number_parameters 421
_refine_ls_number_reflns 8900
_refine_ls_number_restraints 3
_refine_ls_restrained_S_all 1.168
_refine_ls_R_factor_all 0.0600
_refine_ls_R_factor_gt 0.0507
_refine_ls_shift/su_max 0.001
_refine_ls_shift/su_mean <0.001
_refine_ls_structure_factor_coef Fsqd
_refine_ls_weighting_details 'calc w=1/[\s^2^(Fo^2^)+(0.0000P)^2^+93.8407P] where P=(Fo^2^+2Fc^2^)/3'
_refine_ls_weighting_scheme calc
_refine_ls_wR_factor_gt 0.0993
_refine_ls_wR_factor_ref 0.1034
_reflns_number_gt 7984
_reflns_number_total 8900
_reflns_threshold_expression I>2\s(I)
_cod_data_source_file ng2776.cif
_cod_data_source_block I
_cod_depositor_comments
;
The following automatic conversions were performed:
'_symmetry_cell_setting' value 'Tetragonal' changed to 'tetragonal'
according to '/home/saulius/struct/CIF-dictionaries/cif_core.dic'
dictionary named 'cif_core.dic' version 2.4.1 from 2010-06-29.

Automatic conversion script
Id: cif_fix_enum 1527 2010-12-29 10:47:43Z saulius 
;
_cod_database_code 2226240
_cod_database_fobs_code 2226240

loop_
_symmetry_equiv_pos_as_xyz
'x, y, z'
'y, -x, -z'
'-x, -y, z'
'-y, x, -z'
'x+1/2, y+1/2, z+1/2'
'y+1/2, -x+1/2, -z+1/2'
'-x+1/2, -y+1/2, z+1/2'
'-y+1/2, x+1/2, -z+1/2'

loop_
_atom_site_type_symbol
_atom_site_label
_atom_site_fract_x
_atom_site_fract_y
_atom_site_fract_z
_atom_site_U_iso_or_equiv
_atom_site_adp_type
_atom_site_calc_flag
_atom_site_refinement_flags
_atom_site_occupancy
_atom_site_disorder_assembly
_atom_site_disorder_group
Sn Sn1 0.217535(17) 0.739451(17) 0.13286(3) 0.01387(9) Uani d . 1 . .
Sn Sn2 0.036022(17) 0.791156(19) 0.37080(3) 0.01716(10) Uani d . 1 . .
O O1 0.15759(19) 0.7609(2) 0.2618(3) 0.0145(9) Uani d . 1 . .
O O2 0.12560(18) 0.8069(2) 0.3907(3) 0.0178(10) Uani d . 1 . .
O O3 0.2318(2) 0.77354(19) 0.5059(3) 0.0156(9) Uani d . 1 . .
O O4 0.2431(2) 0.8673(2) 0.5045(3) 0.0192(10) Uani d . 1 . .
C C1 0.1443(3) 0.7032(3) 0.0687(5) 0.0186(14) Uani d . 1 . .
C C2 0.1082(3) 0.6687(3) 0.1211(7) 0.0302(17) Uani d . 1 . .
H H2A 0.1146 0.6622 0.1865 0.036 Uiso calc R 1 . .
C C3 0.0618(4) 0.6435(4) 0.0742(7) 0.044(2) Uani d . 1 . .
H H3A 0.0370 0.6211 0.1099 0.053 Uiso calc R 1 . .
C C4 0.0520(3) 0.6508(4) -0.0206(6) 0.0311(12) Uani d . 1 . .
H H4A 0.0214 0.6329 -0.0501 0.037 Uiso calc R 1 . .
C C5 0.0877(4) 0.6850(4) -0.0738(6) 0.043(2) Uani d . 1 . .
H H5A 0.0808 0.6905 -0.1392 0.051 Uiso calc R 1 . .
C C6 0.1346(3) 0.7117(4) -0.0299(5) 0.0299(18) Uani d . 1 . .
H H6A 0.1587 0.7346 -0.0660 0.036 Uiso calc R 1 . .
C C7 0.2330(3) 0.8282(3) 0.1215(5) 0.0164(13) Uani d . 1 . .
C C8 0.1879(3) 0.8657(3) 0.1222(7) 0.0311(12) Uani d . 1 . .
H H8A 0.1509 0.8523 0.1236 0.037 Uiso calc R 1 . .
C C9 0.1984(3) 0.9234(3) 0.1208(6) 0.0242(16) Uani d . 1 . .
H H9A 0.1682 0.9486 0.1171 0.029 Uiso calc R 1 . .
C C10 0.2528(3) 0.9440(3) 0.1246(7) 0.0337(18) Uani d . 1 . .
H H10A 0.2592 0.9828 0.1258 0.040 Uiso calc R 1 . .
C C11 0.2972(3) 0.9074(3) 0.1267(7) 0.0323(16) Uani d . 1 . .
H H11A 0.3340 0.9212 0.1293 0.039 Uiso calc R 1 . .
C C12 0.2877(3) 0.8498(3) 0.1249(7) 0.0256(15) Uani d . 1 . .
H H12A 0.3183 0.8250 0.1260 0.031 Uiso calc R 1 . .
C C13 0.2702(3) 0.6933(3) 0.2302(5) 0.0165(13) Uani d . 1 . .
C C14 0.3288(3) 0.6913(3) 0.2152(5) 0.0228(15) Uani d . 1 . .
H H14A 0.3449 0.7104 0.1633 0.027 Uiso calc R 1 . .
C C15 0.3635(3) 0.6601(4) 0.2795(6) 0.0330(19) Uani d . 1 . .
H H15A 0.4026 0.6600 0.2713 0.040 Uiso calc R 1 . .
C C16 0.3395(4) 0.6300(3) 0.3539(6) 0.036(2) Uani d . 1 . .
H H16A 0.3623 0.6077 0.3935 0.044 Uiso calc R 1 . .
C C17 0.2809(3) 0.6324(3) 0.3708(6) 0.0316(17) Uani d . 1 . .
H H17A 0.2650 0.6129 0.4225 0.038 Uiso calc R 1 . .
C C18 0.2473(3) 0.6642(3) 0.3096(5) 0.0185(14) Uani d . 1 . .
H H18A 0.2086 0.6663 0.3212 0.022 Uiso calc R 1 . .
C C19 0.0405(3) 0.7008(3) 0.3759(5) 0.0203(14) Uani d . 1 . .
C C20 -0.0015(4) 0.6672(4) 0.3374(6) 0.034(2) Uani d . 1 . .
H H20A -0.0334 0.6838 0.3097 0.041 Uiso calc R 1 . .
C C21 0.0036(5) 0.6079(4) 0.3399(7) 0.049(3) Uani d . 1 . .
H H21A -0.0252 0.5855 0.3147 0.059 Uiso calc R 1 . .
C C22 0.0506(4) 0.5827(4) 0.3790(8) 0.043(2) Uani d . 1 . .
H H22A 0.0539 0.5434 0.3802 0.052 Uiso calc R 1 . .
C C23 0.0934(4) 0.6165(4) 0.4168(7) 0.039(2) Uani d . 1 . .
H H23A 0.1255 0.5997 0.4430 0.047 Uiso calc R 1 . .
C C24 0.0887(3) 0.6751(3) 0.4158(5) 0.0251(16) Uani d . 1 . .
H H24A 0.1176 0.6973 0.4415 0.030 Uiso calc R 1 . .
C C25 0.0251(3) 0.8406(3) 0.4989(5) 0.0222(16) Uani d . 1 . .
C C26 -0.0171(3) 0.8283(3) 0.5668(5) 0.0231(16) Uani d . 1 . .
H H26A -0.0421 0.7986 0.5556 0.028 Uiso calc R 1 . .
C C27 -0.0219(3) 0.8604(3) 0.6510(5) 0.0255(17) Uani d . 1 . .
H H27A -0.0494 0.8514 0.6966 0.031 Uiso calc R 1 . .
C C28 0.0143(4) 0.9055(4) 0.6665(6) 0.034(2) Uani d . 1 . .
H H28A 0.0108 0.9273 0.7221 0.041 Uiso calc R 1 . .
C C29 0.0555(3) 0.9182(4) 0.5996(6) 0.0315(19) Uani d . 1 . .
H H29A 0.0798 0.9485 0.6103 0.038 Uiso calc R 1 . .
C C30 0.0609(3) 0.8857(3) 0.5161(5) 0.0269(17) Uani d . 1 . .
H H30A 0.0890 0.8945 0.4714 0.032 Uiso calc R 1 . .
C C31 0.0315(3) 0.8320(3) 0.2348(5) 0.0178(15) Uani d . 1 . .
C C32 0.0313(3) 0.8901(3) 0.2256(5) 0.0211(16) Uani d . 1 . .
H H32A 0.0314 0.9121 0.2813 0.025 Uiso calc R 1 . .
C C33 0.0311(3) 0.9169(3) 0.1369(7) 0.0265(15) Uani d . 1 . .
H H33A 0.0307 0.9563 0.1337 0.032 Uiso calc R 1 . .
C C34 0.0316(3) 0.8851(4) 0.0528(6) 0.0266(18) Uani d . 1 . .
H H34A 0.0312 0.9029 -0.0071 0.032 Uiso calc R 1 . .
C C35 0.0327(3) 0.8264(4) 0.0589(5) 0.0253(17) Uani d . 1 . .
H H35A 0.0338 0.8046 0.0030 0.030 Uiso calc R 1 . .
C C36 0.0321(3) 0.8009(3) 0.1475(5) 0.0247(15) Uani d . 1 . .
H H36A 0.0320 0.7615 0.1506 0.030 Uiso calc R 1 . .
C C37 0.1639(3) 0.7929(3) 0.3331(4) 0.0127(9) Uani d . 1 . .
C C38 0.2218(3) 0.8202(3) 0.3560(5) 0.0157(13) Uani d . 1 . .
H H38A 0.2517 0.7985 0.3254 0.019 Uiso calc R 1 . .
H H38B 0.2228 0.8583 0.3301 0.019 Uiso calc R 1 . .
C C39 0.2319(3) 0.8221(3) 0.4648(4) 0.0127(9) Uani d . 1 . .
O O1W -0.06172(18) 0.7845(2) 0.3536(3) 0.0201(11) Uani d . 1 . .
H H1W1 -0.0802 0.7629 0.3919 0.030 Uiso d R 1 . .
H H2W1 -0.0759 0.8179 0.3609 0.030 Uiso d R 1 . .
O O5 0.1396(14) 0.4466(12) 0.798(2) 0.357(17) Uiso d D 1 . .
C C40 0.1640(7) 0.5374(7) 0.8785(16) 0.124(6) Uiso d D 1 . .
H H40A 0.2028 0.5338 0.8586 0.186 Uiso calc R 1 . .
H H40B 0.1616 0.5339 0.9475 0.186 Uiso calc R 1 . .
H H40C 0.1498 0.5738 0.8593 0.186 Uiso calc R 1 . .
C C41 0.1293(10) 0.4918(11) 0.8319(19) 0.179(11) Uiso d D 1 . .
C C42 0.0680(10) 0.4962(11) 0.861(2) 0.214(12) Uiso d D 1 . .
H H42A 0.0490 0.4613 0.8469 0.321 Uiso calc R 1 . .
H H42B 0.0503 0.5266 0.8265 0.321 Uiso calc R 1 . .
H H42C 0.0657 0.5036 0.9294 0.321 Uiso calc R 1 . .

loop_
_atom_site_aniso_label
_atom_site_aniso_U_11
_atom_site_aniso_U_22
_atom_site_aniso_U_33
_atom_site_aniso_U_12
_atom_site_aniso_U_13
_atom_site_aniso_U_23
Sn1 0.0163(2) 0.0163(2) 0.00904(16) 0.00189(17) 0.00150(19) -0.00057(19)
Sn2 0.0135(2) 0.0274(2) 0.01057(17) 0.00137(17) 0.00065(19) -0.0023(2)
O1 0.017(2) 0.018(2) 0.008(2) -0.0039(18) 0.0035(18) -0.0030(17)
O2 0.009(2) 0.030(3) 0.015(2) 0.0023(19) 0.0021(17) -0.0051(19)
O3 0.022(3) 0.014(2) 0.011(2) -0.0023(19) -0.0067(18) 0.0026(18)
O4 0.028(3) 0.015(2) 0.016(2) 0.001(2) 0.000(2) -0.0035(19)
C1 0.016(3) 0.021(4) 0.019(3) 0.004(3) -0.004(3) -0.003(3)
C2 0.024(4) 0.030(4) 0.036(4) -0.010(3) 0.000(4) -0.004(4)
C3 0.021(4) 0.049(6) 0.061(6) -0.015(4) 0.001(4) -0.008(5)
C4 0.025(3) 0.031(3) 0.037(3) -0.001(2) -0.005(3) -0.010(3)
C5 0.031(5) 0.065(7) 0.034(5) 0.022(5) -0.017(4) -0.013(4)
C6 0.027(4) 0.044(5) 0.019(3) 0.009(4) -0.003(3) -0.009(3)
C7 0.029(3) 0.014(3) 0.006(3) -0.003(3) -0.003(3) 0.004(3)
C8 0.025(3) 0.031(3) 0.037(3) -0.001(2) -0.005(3) -0.010(3)
C9 0.037(4) 0.016(3) 0.019(4) 0.006(3) 0.000(3) 0.008(3)
C10 0.043(5) 0.017(3) 0.041(5) -0.006(3) 0.009(5) -0.003(4)
C11 0.037(4) 0.028(4) 0.032(4) -0.009(3) 0.001(4) 0.003(4)
C12 0.024(3) 0.017(3) 0.035(4) -0.001(3) 0.008(4) -0.005(4)
C13 0.021(3) 0.015(3) 0.014(3) 0.003(3) -0.003(3) -0.002(3)
C14 0.022(4) 0.022(4) 0.024(4) 0.001(3) -0.004(3) -0.005(3)
C15 0.021(4) 0.043(5) 0.035(4) 0.007(4) -0.007(3) -0.011(4)
C16 0.050(5) 0.027(4) 0.032(5) 0.012(4) -0.019(4) -0.012(4)
C17 0.047(4) 0.034(4) 0.014(3) 0.014(3) 0.000(4) -0.004(4)
C18 0.019(4) 0.018(3) 0.019(3) 0.003(3) 0.005(3) -0.001(3)
C19 0.019(3) 0.035(4) 0.007(3) 0.007(3) 0.003(3) -0.006(3)
C20 0.033(5) 0.034(5) 0.036(4) 0.006(4) -0.004(3) -0.013(4)
C21 0.057(6) 0.032(5) 0.059(7) -0.001(5) -0.004(5) -0.020(4)
C22 0.054(5) 0.031(4) 0.045(5) 0.020(4) 0.010(5) -0.004(5)
C23 0.031(5) 0.045(5) 0.041(5) 0.013(4) 0.005(4) 0.006(4)
C24 0.019(4) 0.034(4) 0.022(4) 0.012(3) 0.002(3) 0.009(3)
C25 0.019(4) 0.032(4) 0.016(3) 0.001(3) 0.005(3) -0.004(3)
C26 0.015(3) 0.036(4) 0.018(3) -0.008(3) 0.004(3) 0.001(3)
C27 0.019(3) 0.043(5) 0.015(4) 0.005(3) 0.005(3) -0.003(3)
C28 0.026(4) 0.050(6) 0.026(4) 0.002(4) 0.000(3) -0.016(4)
C29 0.025(4) 0.037(5) 0.032(4) -0.006(4) 0.006(3) -0.017(3)
C30 0.024(4) 0.033(4) 0.024(4) -0.003(3) 0.008(3) -0.010(3)
C31 0.011(3) 0.030(4) 0.013(3) 0.000(3) 0.005(3) 0.001(3)
C32 0.019(4) 0.029(4) 0.016(3) 0.001(3) -0.003(3) -0.007(3)
C33 0.025(4) 0.026(4) 0.028(4) 0.003(3) 0.005(4) 0.003(4)
C34 0.023(4) 0.039(5) 0.019(4) 0.003(4) -0.001(3) 0.004(3)
C35 0.027(4) 0.036(5) 0.013(3) 0.010(4) -0.002(3) 0.001(3)
C36 0.021(4) 0.023(4) 0.030(4) -0.001(3) 0.000(3) -0.002(3)
C37 0.011(2) 0.020(2) 0.0064(18) 0.0028(18) -0.0038(16) 0.0045(17)
C38 0.019(3) 0.019(3) 0.010(3) -0.004(2) -0.003(3) -0.002(3)
C39 0.011(2) 0.020(2) 0.0064(18) 0.0028(18) -0.0038(16) 0.0045(17)
O1W 0.009(2) 0.034(3) 0.018(3) 0.0001(19) 0.0007(18) 0.002(2)

loop_
_atom_type_symbol
_atom_type_description
_atom_type_scat_dispersion_real
_atom_type_scat_dispersion_imag
_atom_type_scat_source
C C 0.0033 0.0016 'International Tables Vol C Tables 4.2.6.8 and 6.1.1.4'
H H 0.0000 0.0000 'International Tables Vol C Tables 4.2.6.8 and 6.1.1.4'
O O 0.0106 0.0060 'International Tables Vol C Tables 4.2.6.8 and 6.1.1.4'
Sn Sn -0.6537 1.4246 'International Tables Vol C Tables 4.2.6.8 and 6.1.1.4'

loop_
_geom_angle_atom_site_label_1
_geom_angle_atom_site_label_2
_geom_angle_atom_site_label_3
_geom_angle_site_symmetry_1
_geom_angle_site_symmetry_3
_geom_angle
_geom_angle_publ_flag
C1 Sn1 C7 . . 120.3(3) ?
C1 Sn1 C13 . . 122.2(3) ?
C7 Sn1 C13 . . 116.7(3) ?
C1 Sn1 O3 . 7_564 93.1(2) ?
C7 Sn1 O3 . 7_564 89.1(2) ?
C13 Sn1 O3 . 7_564 96.9(2) ?
C1 Sn1 O1 . . 85.0(2) ?
C7 Sn1 O1 . . 87.0(2) ?
C13 Sn1 O1 . . 88.9(2) ?
O3 Sn1 O1 7_564 . 174.03(17) ?
C31 Sn2 C19 . . 119.1(3) ?
C31 Sn2 C25 . . 118.9(3) ?
C19 Sn2 C25 . . 121.5(3) ?
C31 Sn2 O2 . . 94.9(2) ?
C19 Sn2 O2 . . 96.8(2) ?
C25 Sn2 O2 . . 85.3(2) ?
C31 Sn2 O1W . . 83.6(2) ?
C19 Sn2 O1W . . 89.2(2) ?
C25 Sn2 O1W . . 90.1(2) ?
O2 Sn2 O1W . . 173.79(18) ?
C37 O1 Sn1 . . 131.5(4) ?
C37 O2 Sn2 . . 125.4(4) ?
C39 O3 Sn1 . 7_565 119.4(4) ?
C2 C1 C6 . . 119.7(7) ?
C2 C1 Sn1 . . 121.3(5) ?
C6 C1 Sn1 . . 118.9(6) ?
C1 C2 C3 . . 119.1(8) ?
C1 C2 H2A . . 120.4 ?
C3 C2 H2A . . 120.4 ?
C4 C3 C2 . . 122.1(9) ?
C4 C3 H3A . . 119.0 ?
C2 C3 H3A . . 119.0 ?
C3 C4 C5 . . 119.4(8) ?
C3 C4 H4A . . 120.3 ?
C5 C4 H4A . . 120.3 ?
C4 C5 C6 . . 120.7(8) ?
C4 C5 H5A . . 119.7 ?
C6 C5 H5A . . 119.7 ?
C1 C6 C5 . . 119.0(8) ?
C1 C6 H6A . . 120.5 ?
C5 C6 H6A . . 120.5 ?
C8 C7 C12 . . 118.6(6) ?
C8 C7 Sn1 . . 119.8(5) ?
C12 C7 Sn1 . . 121.2(5) ?
C9 C8 C7 . . 119.5(7) ?
C9 C8 H8A . . 120.3 ?
C7 C8 H8A . . 120.3 ?
C10 C9 C8 . . 120.9(7) ?
C10 C9 H9A . . 119.5 ?
C8 C9 H9A . . 119.5 ?
C11 C10 C9 . . 119.8(7) ?
C11 C10 H10A . . 120.1 ?
C9 C10 H10A . . 120.1 ?
C10 C11 C12 . . 120.1(7) ?
C10 C11 H11A . . 120.0 ?
C12 C11 H11A . . 120.0 ?
C11 C12 C7 . . 120.9(7) ?
C11 C12 H12A . . 119.5 ?
C7 C12 H12A . . 119.5 ?
C14 C13 C18 . . 118.7(6) ?
C14 C13 Sn1 . . 119.9(5) ?
C18 C13 Sn1 . . 121.4(5) ?
C13 C14 C15 . . 119.7(7) ?
C13 C14 H14A . . 120.2 ?
C15 C14 H14A . . 120.2 ?
C16 C15 C14 . . 120.1(8) ?
C16 C15 H15A . . 119.9 ?
C14 C15 H15A . . 119.9 ?
C15 C16 C17 . . 120.7(8) ?
C15 C16 H16A . . 119.7 ?
C17 C16 H16A . . 119.7 ?
C18 C17 C16 . . 119.0(8) ?
C18 C17 H17A . . 120.5 ?
C16 C17 H17A . . 120.5 ?
C17 C18 C13 . . 121.7(7) ?
C17 C18 H18A . . 119.2 ?
C13 C18 H18A . . 119.2 ?
C20 C19 C24 . . 119.2(7) ?
C20 C19 Sn2 . . 121.7(6) ?
C24 C19 Sn2 . . 119.0(5) ?
C19 C20 C21 . . 120.1(8) ?
C19 C20 H20A . . 120.0 ?
C21 C20 H20A . . 120.0 ?
C22 C21 C20 . . 120.8(9) ?
C22 C21 H21A . . 119.6 ?
C20 C21 H21A . . 119.6 ?
C21 C22 C23 . . 119.2(8) ?
C21 C22 H22A . . 120.4 ?
C23 C22 H22A . . 120.4 ?
C24 C23 C22 . . 120.8(8) ?
C24 C23 H23A . . 119.6 ?
C22 C23 H23A . . 119.6 ?
C23 C24 C19 . . 119.9(8) ?
C23 C24 H24A . . 120.0 ?
C19 C24 H24A . . 120.0 ?
C30 C25 C26 . . 118.7(7) ?
C30 C25 Sn2 . . 119.4(5) ?
C26 C25 Sn2 . . 121.9(6) ?
C27 C26 C25 . . 120.5(7) ?
C27 C26 H26A . . 119.8 ?
C25 C26 H26A . . 119.8 ?
C28 C27 C26 . . 119.8(7) ?
C28 C27 H27A . . 120.1 ?
C26 C27 H27A . . 120.1 ?
C29 C28 C27 . . 120.0(7) ?
C29 C28 H28A . . 120.0 ?
C27 C28 H28A . . 120.0 ?
C28 C29 C30 . . 120.3(8) ?
C28 C29 H29A . . 119.9 ?
C30 C29 H29A . . 119.9 ?
C25 C30 C29 . . 120.7(7) ?
C25 C30 H30A . . 119.6 ?
C29 C30 H30A . . 119.6 ?
C32 C31 C36 . . 116.1(7) ?
C32 C31 Sn2 . . 122.4(5) ?
C36 C31 Sn2 . . 121.5(6) ?
C31 C32 C33 . . 122.6(7) ?
C31 C32 H32A . . 118.7 ?
C33 C32 H32A . . 118.7 ?
C32 C33 C34 . . 119.9(7) ?
C32 C33 H33A . . 120.1 ?
C34 C33 H33A . . 120.1 ?
C33 C34 C35 . . 119.4(7) ?
C33 C34 H34A . . 120.3 ?
C35 C34 H34A . . 120.3 ?
C36 C35 C34 . . 119.6(7) ?
C36 C35 H35A . . 120.2 ?
C34 C35 H35A . . 120.2 ?
C35 C36 C31 . . 122.5(7) ?
C35 C36 H36A . . 118.8 ?
C31 C36 H36A . . 118.8 ?
O2 C37 O1 . . 125.3(6) ?
O2 C37 C38 . . 113.5(5) ?
O1 C37 C38 . . 121.2(6) ?
C39 C38 C37 . . 110.7(5) ?
C39 C38 H38A . . 109.5 ?
C37 C38 H38A . . 109.5 ?
C39 C38 H38B . . 109.5 ?
C37 C38 H38B . . 109.5 ?
H38A C38 H38B . . 108.1 ?
O4 C39 O3 . . 125.3(6) ?
O4 C39 C38 . . 120.1(6) ?
O3 C39 C38 . . 114.4(6) ?
Sn2 O1W H1W1 . . 118.8 ?
Sn2 O1W H2W1 . . 108.1 ?
H1W1 O1W H2W1 . . 105.9 ?
C41 C40 H40A . . 109.5 ?
C41 C40 H40B . . 109.5 ?
H40A C40 H40B . . 109.5 ?
C41 C40 H40C . . 109.5 ?
H40A C40 H40C . . 109.5 ?
H40B C40 H40C . . 109.5 ?
O5 C41 C40 . . 135(3) ?
O5 C41 C42 . . 111(3) ?
C40 C41 C42 . . 111(2) ?
C41 C42 H42A . . 109.5 ?
C41 C42 H42B . . 109.5 ?
H42A C42 H42B . . 109.5 ?
C41 C42 H42C . . 109.5 ?
H42A C42 H42C . . 109.5 ?
H42B C42 H42C . . 109.5 ?

loop_
_geom_bond_atom_site_label_1
_geom_bond_atom_site_label_2
_geom_bond_site_symmetry_2
_geom_bond_distance
_geom_bond_publ_flag
Sn1 C1 . 2.124(7) ?
Sn1 C7 . 2.132(6) ?
Sn1 C13 . 2.133(7) ?
Sn1 O3 7_564 2.148(4) ?
Sn1 O1 . 2.333(4) ?
Sn2 C31 . 2.119(7) ?
Sn2 C19 . 2.137(7) ?
Sn2 C25 . 2.139(7) ?
Sn2 O2 . 2.164(4) ?
Sn2 O1W . 2.325(4) ?
O1 C37 . 1.252(8) ?
O2 C37 . 1.249(7) ?
O3 C39 . 1.279(8) ?
O3 Sn1 7_565 2.148(4) ?
O4 C39 . 1.230(8) ?
C1 C2 . 1.384(10) ?
C1 C6 . 1.399(10) ?
C2 C3 . 1.406(11) ?
C2 H2A . 0.9300 ?
C3 C4 . 1.343(13) ?
C3 H3A . 0.9300 ?
C4 C5 . 1.380(13) ?
C4 H4A . 0.9300 ?
C5 C6 . 1.411(12) ?
C5 H5A . 0.9300 ?
C6 H6A . 0.9300 ?
C7 C8 . 1.385(9) ?
C7 C12 . 1.387(9) ?
C8 C9 . 1.384(10) ?
C8 H8A . 0.9300 ?
C9 C10 . 1.373(10) ?
C9 H9A . 0.9300 ?
C10 C11 . 1.358(11) ?
C10 H10A . 0.9300 ?
C11 C12 . 1.379(9) ?
C11 H11A . 0.9300 ?
C12 H12A . 0.9300 ?
C13 C14 . 1.401(10) ?
C13 C18 . 1.403(9) ?
C14 C15 . 1.416(11) ?
C14 H14A . 0.9300 ?
C15 C16 . 1.375(12) ?
C15 H15A . 0.9300 ?
C16 C17 . 1.403(12) ?
C16 H16A . 0.9300 ?
C17 C18 . 1.383(10) ?
C17 H17A . 0.9300 ?
C18 H18A . 0.9300 ?
C19 C20 . 1.378(11) ?
C19 C24 . 1.403(9) ?
C20 C21 . 1.405(12) ?
C20 H20A . 0.9300 ?
C21 C22 . 1.370(13) ?
C21 H21A . 0.9300 ?
C22 C23 . 1.390(13) ?
C22 H22A . 0.9300 ?
C23 C24 . 1.387(12) ?
C23 H23A . 0.9300 ?
C24 H24A . 0.9300 ?
C25 C30 . 1.379(11) ?
C25 C26 . 1.400(10) ?
C26 C27 . 1.395(10) ?
C26 H26A . 0.9300 ?
C27 C28 . 1.383(12) ?
C27 H27A . 0.9300 ?
C28 C29 . 1.375(11) ?
C28 H28A . 0.9300 ?
C29 C30 . 1.394(10) ?
C29 H29A . 0.9300 ?
C30 H30A . 0.9300 ?
C31 C32 . 1.376(11) ?
C31 C36 . 1.414(10) ?
C32 C33 . 1.382(11) ?
C32 H32A . 0.9300 ?
C33 C34 . 1.385(12) ?
C33 H33A . 0.9300 ?
C34 C35 . 1.387(12) ?
C34 H34A . 0.9300 ?
C35 C36 . 1.368(10) ?
C35 H35A . 0.9300 ?
C36 H36A . 0.9300 ?
C37 C38 . 1.544(9) ?
C38 C39 . 1.525(8) ?
C38 H38A . 0.9700 ?
C38 H38B . 0.9700 ?
O1W H1W1 . 0.8551 ?
O1W H2W1 . 0.8618 ?
O5 C41 . 1.189(10) ?
C40 C41 . 1.498(10) ?
C40 H40A . 0.9600 ?
C40 H40B . 0.9600 ?
C40 H40C . 0.9600 ?
C41 C42 . 1.507(10) ?
C42 H42A . 0.9600 ?
C42 H42B . 0.9600 ?
C42 H42C . 0.9600 ?

loop_
_geom_contact_atom_site_label_1
_geom_contact_atom_site_label_2
_geom_contact_distance
_geom_contact_site_symmetry_1
_geom_contact_site_symmetry_2
_geom_contact_publ_flag
Sn1 O1 2.333(4) . . yes
Sn1 O3 2.148(4) . 7_564 yes
Sn1 C1 2.124(7) . . yes
Sn1 C7 2.132(6) . . yes
Sn1 C13 2.133(7) . . yes
Sn2 O2 2.164(4) . . yes
Sn2 O1W 2.325(4) . . yes
Sn2 C19 2.137(7) . . yes
Sn2 C25 2.139(7) . . yes
Sn2 C31 2.119(7) . . yes

loop_
_geom_hbond_atom_site_label_D
_geom_hbond_atom_site_label_H
_geom_hbond_atom_site_label_A
_geom_hbond_site_symmetry_A
_geom_hbond_distance_DH
_geom_hbond_distance_HA
_geom_hbond_distance_DA
_geom_hbond_angle_DHA
_geom_hbond_publ_flag
O1W H1W1 O4 2_466 0.8600 1.9000 2.663(6) 148.00 yes
C5 H5A O5 8_555 0.9300 2.5900 3.38(3) 144.00 yes
C26 H26A O4 2_466 0.9300 2.5000 3.356(8) 154.00 yes
C8 H8A Cg1 1_555 0.9300 2.83 3.701(8) 157 yes
C17 H17A Cg2 7_565 0.9300 2.79 3.571(9) 142 yes
C38 H38B Cg2 1_555 0.9700 2.97 3.613(8) 125 yes

loop_
_geom_torsion_atom_site_label_1
_geom_torsion_atom_site_label_2
_geom_torsion_atom_site_label_3
_geom_torsion_atom_site_label_4
_geom_torsion_site_symmetry_1
_geom_torsion_site_symmetry_2
_geom_torsion_site_symmetry_3
_geom_torsion_site_symmetry_4
_geom_torsion
_geom_torsion_publ_flag
C1 Sn1 O1 C37 . . . . -166.9(6) ?
C7 Sn1 O1 C37 . . . . -46.0(6) ?
C13 Sn1 O1 C37 . . . . 70.7(6) ?
C31 Sn2 O2 C37 . . . . -55.5(6) ?
C19 Sn2 O2 C37 . . . . 64.6(5) ?
C25 Sn2 O2 C37 . . . . -174.2(6) ?
C7 Sn1 C1 C2 . . . . -128.6(6) ?
C13 Sn1 C1 C2 . . . . 40.5(7) ?
O3 Sn1 C1 C2 7_564 . . . 140.6(6) ?
O1 Sn1 C1 C2 . . . . -45.0(6) ?
C7 Sn1 C1 C6 . . . . 55.4(6) ?
C13 Sn1 C1 C6 . . . . -135.5(6) ?
O3 Sn1 C1 C6 7_564 . . . -35.4(6) ?
O1 Sn1 C1 C6 . . . . 138.9(6) ?
C6 C1 C2 C3 . . . . -1.0(11) ?
Sn1 C1 C2 C3 . . . . -177.0(6) ?
C1 C2 C3 C4 . . . . 1.6(14) ?
C2 C3 C4 C5 . . . . -1.4(14) ?
C3 C4 C5 C6 . . . . 0.7(13) ?
C2 C1 C6 C5 . . . . 0.4(11) ?
Sn1 C1 C6 C5 . . . . 176.4(6) ?
C4 C5 C6 C1 . . . . -0.2(12) ?
C1 Sn1 C7 C8 . . . . 34.8(7) ?
C13 Sn1 C7 C8 . . . . -134.9(6) ?
O3 Sn1 C7 C8 7_564 . . . 127.8(6) ?
O1 Sn1 C7 C8 . . . . -47.7(6) ?
C1 Sn1 C7 C12 . . . . -152.9(6) ?
C13 Sn1 C7 C12 . . . . 37.4(7) ?
O3 Sn1 C7 C12 7_564 . . . -59.9(6) ?
O1 Sn1 C7 C12 . . . . 124.6(6) ?
C12 C7 C8 C9 . . . . 3.6(12) ?
Sn1 C7 C8 C9 . . . . 176.1(6) ?
C7 C8 C9 C10 . . . . -4.0(13) ?
C8 C9 C10 C11 . . . . 2.2(14) ?
C9 C10 C11 C12 . . . . 0.0(15) ?
C10 C11 C12 C7 . . . . -0.3(15) ?
C8 C7 C12 C11 . . . . -1.5(13) ?
Sn1 C7 C12 C11 . . . . -173.9(7) ?
C1 Sn1 C13 C14 . . . . 129.2(5) ?
C7 Sn1 C13 C14 . . . . -61.3(6) ?
O3 Sn1 C13 C14 7_564 . . . 31.2(6) ?
O1 Sn1 C13 C14 . . . . -147.3(5) ?
C1 Sn1 C13 C18 . . . . -50.4(6) ?
C7 Sn1 C13 C18 . . . . 119.0(6) ?
O3 Sn1 C13 C18 7_564 . . . -148.5(5) ?
O1 Sn1 C13 C18 . . . . 33.0(5) ?
C18 C13 C14 C15 . . . . 0.3(10) ?
Sn1 C13 C14 C15 . . . . -179.3(5) ?
C13 C14 C15 C16 . . . . 2.6(11) ?
C14 C15 C16 C17 . . . . -3.8(12) ?
C15 C16 C17 C18 . . . . 2.0(11) ?
C16 C17 C18 C13 . . . . 1.0(11) ?
C14 C13 C18 C17 . . . . -2.1(10) ?
Sn1 C13 C18 C17 . . . . 177.5(5) ?
C31 Sn2 C19 C20 . . . . -59.7(7) ?
C25 Sn2 C19 C20 . . . . 112.2(7) ?
O2 Sn2 C19 C20 . . . . -159.2(6) ?
O1W Sn2 C19 C20 . . . . 22.5(6) ?
C31 Sn2 C19 C24 . . . . 117.4(6) ?
C25 Sn2 C19 C24 . . . . -70.7(6) ?
O2 Sn2 C19 C24 . . . . 17.9(6) ?
O1W Sn2 C19 C24 . . . . -160.4(6) ?
C24 C19 C20 C21 . . . . 1.2(12) ?
Sn2 C19 C20 C21 . . . . 178.3(7) ?
C19 C20 C21 C22 . . . . -1.0(14) ?
C20 C21 C22 C23 . . . . 0.2(15) ?
C21 C22 C23 C24 . . . . 0.4(14) ?
C22 C23 C24 C19 . . . . -0.3(12) ?
C20 C19 C24 C23 . . . . -0.6(11) ?
Sn2 C19 C24 C23 . . . . -177.8(6) ?
C31 Sn2 C25 C30 . . . . -58.1(7) ?
C19 Sn2 C25 C30 . . . . 130.0(6) ?
O2 Sn2 C25 C30 . . . . 34.9(6) ?
O1W Sn2 C25 C30 . . . . -140.9(6) ?
C31 Sn2 C25 C26 . . . . 122.5(6) ?
C19 Sn2 C25 C26 . . . . -49.4(7) ?
O2 Sn2 C25 C26 . . . . -144.5(7) ?
O1W Sn2 C25 C26 . . . . 39.7(6) ?
C30 C25 C26 C27 . . . . -1.4(12) ?
Sn2 C25 C26 C27 . . . . 178.0(6) ?
C25 C26 C27 C28 . . . . 1.7(12) ?
C26 C27 C28 C29 . . . . -1.0(13) ?
C27 C28 C29 C30 . . . . 0.1(13) ?
C26 C25 C30 C29 . . . . 0.5(12) ?
Sn2 C25 C30 C29 . . . . -178.9(6) ?
C28 C29 C30 C25 . . . . 0.2(13) ?
C19 Sn2 C31 C32 . . . . -176.7(6) ?
C25 Sn2 C31 C32 . . . . 11.2(7) ?
O2 Sn2 C31 C32 . . . . -76.1(6) ?
O1W Sn2 C31 C32 . . . . 97.8(7) ?
C19 Sn2 C31 C36 . . . . -0.8(7) ?
C25 Sn2 C31 C36 . . . . -172.9(6) ?
O2 Sn2 C31 C36 . . . . 99.8(6) ?
O1W Sn2 C31 C36 . . . . -86.3(6) ?
C36 C31 C32 C33 . . . . 0.7(11) ?
Sn2 C31 C32 C33 . . . . 176.8(6) ?
C31 C32 C33 C34 . . . . -0.6(11) ?
C32 C33 C34 C35 . . . . -0.4(11) ?
C33 C34 C35 C36 . . . . 1.3(12) ?
C34 C35 C36 C31 . . . . -1.3(12) ?
C32 C31 C36 C35 . . . . 0.2(11) ?
Sn2 C31 C36 C35 . . . . -175.9(6) ?
Sn2 O2 C37 O1 . . . . -10.4(9) ?
Sn2 O2 C37 C38 . . . . 168.2(4) ?
Sn1 O1 C37 O2 . . . . 169.6(4) ?
Sn1 O1 C37 C38 . . . . -8.9(9) ?
O2 C37 C38 C39 . . . . 39.1(8) ?
O1 C37 C38 C39 . . . . -142.2(6) ?
Sn1 O3 C39 O4 7_565 . . . -24.6(9) ?
Sn1 O3 C39 C38 7_565 . . . 150.1(4) ?
C37 C38 C39 O4 . . . . -125.3(7) ?
C37 C38 C39 O3 . . . . 59.7(7) ?
